data_7044728
loop_
_publ_author_name
'Yuan, Juan'
'Liu, Mei-Jiao'
'Liu, Cai-Ming'
'Kou, Hui-Zhong'

_publ_section_title
;
 Iron(III) complexes of 2-methyl-6-(pyrimidin-2-yl-hydrazonomethyl)-phenol
 as spin-crossover molecular materials
;
_journal_name_full 'Dalton Transactions'
_journal_paper_doi 10.1039/C7DT03233A
_journal_year 2017
_chemical_formula_moiety 'C24 H22 Fe N8 O2, Cl O4'
_chemical_formula_sum 'C24 H22 Cl Fe N8 O6'
_chemical_formula_weight 609.79
_chemical_name_systematic
;
 ?
;
_space_group_crystal_system monoclinic
_space_group_IT_number 14
_space_group_name_Hall '-P 2ybc'
_space_group_name_H-M_alt 'P 1 21/c 1'
_symmetry_space_group_name_Hall '-P 2ybc'
_symmetry_space_group_name_H-M 'P 1 21/c 1'
_atom_sites_solution_hydrogens geom
_audit_creation_date 2017-10-20
_audit_creation_method
;
Olex2 1.2
(compiled 2017.08.10 svn.r3458 for OlexSys, GUI svn.r5381)
;
_audit_update_record
;
2017-10-20 deposited with the CCDC.
2017-11-09 downloaded from the CCDC.
;
_cell_angle_alpha 90
_cell_angle_beta 104.747(3)
_cell_angle_gamma 90
_cell_formula_units_Z 4
_cell_length_a 9.2935(3)
_cell_length_b 18.4064(5)
_cell_length_c 15.7629(5)
_cell_measurement_reflns_used 3883
_cell_measurement_temperature 293.00(10)
_cell_measurement_theta_max 72.3740
_cell_measurement_theta_min 3.7370
_cell_volume 2607.58(14)
_computing_cell_refinement 'CrysAlisPro 1.171.39.32a (Rigaku OD, 2017)'
_computing_data_collection 'CrysAlisPro 1.171.39.32a (Rigaku OD, 2017)'
_computing_data_reduction 'CrysAlisPro 1.171.39.32a (Rigaku OD, 2017)'
_computing_molecular_graphics 'Olex2 (Dolomanov et al., 2009)'
_computing_publication_material 'Olex2 (Dolomanov et al., 2009)'
_computing_structure_refinement 'ShelXL (Sheldrick, 2015)'
_diffrn_ambient_environment air
_diffrn_ambient_temperature 293.00(10)
_diffrn_detector 'CCD plate'
_diffrn_detector_area_resol_mean 5.3127
_diffrn_detector_type AtlasS2
_diffrn_measured_fraction_theta_full 0.940
_diffrn_measured_fraction_theta_max 1.000
_diffrn_measurement_details
;
List of Runs (angles in degrees, time in seconds):

  # Type    Start    End  Width  t~exp~   \w     \q     \k     \f   Frames
#--------------------------------------------------------------------------
  1  \w   -129.00  20.00   1.00    2.00    --  -41.49   0.00  90.00  149
  2  \w     35.00  60.00   1.00    2.00    --   41.49-125.00  30.00   25
  3  \w     70.00 115.00   1.00    2.00    --   41.49  37.00-120.00   45
  4  \w    133.00 177.00   1.00   10.00    --  107.19  45.00 -90.00   44
  5  \w     75.00 175.00   1.00   10.00    --  107.19  77.00  60.00  100
  6  \w     34.00  92.00   1.00   10.00    --  107.19 -94.00 150.00   58
  7  \w    137.00 163.00   1.00   10.00    --  107.19 125.00 120.00   26
  8  \w     43.00 124.00   1.00   10.00    --  107.19 -45.00 -90.00   81
  9  \w     98.00 124.00   1.00   10.00    --  107.19 125.00 120.00   26
 10  \w     37.00  63.00   1.00   10.00    --  107.19-125.00 -90.00   26
 11  \w     78.00 114.00   1.00   10.00    --  107.19-125.00 -90.00   36
 12  \w    101.00 150.00   1.00   10.00    --  107.19  45.00-180.00   49
;
_diffrn_measurement_device 'four-circle diffractometer'
_diffrn_measurement_device_type 'SuperNova, Dual, Cu at home/near, AtlasS2'
_diffrn_measurement_method '\w scans'
_diffrn_orient_matrix_type 'CrysAlisPro convention (1999,Acta A55,543-557)'
_diffrn_orient_matrix_UB_11 0.0515406000
_diffrn_orient_matrix_UB_12 0.0603661000
_diffrn_orient_matrix_UB_13 0.0686890000
_diffrn_orient_matrix_UB_21 -0.1154306000
_diffrn_orient_matrix_UB_22 -0.0252332000
_diffrn_orient_matrix_UB_23 0.0485760000
_diffrn_orient_matrix_UB_31 0.1156682000
_diffrn_orient_matrix_UB_32 -0.0522120000
_diffrn_orient_matrix_UB_33 0.0560755000
_diffrn_radiation_monochromator mirror
_diffrn_radiation_probe x-ray
_diffrn_radiation_type CuK\a
_diffrn_radiation_wavelength 1.54184
_diffrn_reflns_av_R_equivalents 0.0444
_diffrn_reflns_av_unetI/netI 0.0553
_diffrn_reflns_Laue_measured_fraction_full 0.940
_diffrn_reflns_Laue_measured_fraction_max 1.000
_diffrn_reflns_limit_h_max 10
_diffrn_reflns_limit_h_min -10
_diffrn_reflns_limit_k_max 21
_diffrn_reflns_limit_k_min -21
_diffrn_reflns_limit_l_max 18
_diffrn_reflns_limit_l_min -18
_diffrn_reflns_number 9303
_diffrn_reflns_point_group_measured_fraction_full 0.940
_diffrn_reflns_point_group_measured_fraction_max 1.000
_diffrn_reflns_theta_full 67.684
_diffrn_reflns_theta_max 64.996
_diffrn_reflns_theta_min 3.765
_diffrn_source 'micro-focus sealed X-ray tube'
_diffrn_source_type 'SuperNova (Cu) X-ray Source'
_exptl_absorpt_coefficient_mu 6.078
_exptl_absorpt_correction_T_max 1.00000
_exptl_absorpt_correction_T_min 0.58837
_exptl_absorpt_correction_type multi-scan
_exptl_absorpt_process_details
;
CrysAlisPro 1.171.39.32a (Rigaku Oxford Diffraction, 2017)
Empirical absorption correction using spherical harmonics,
 implemented in SCALE3 ABSPACK scaling algorithm.
;
_exptl_crystal_colour brown
_exptl_crystal_colour_primary brown
_exptl_crystal_density_diffrn 1.553
_exptl_crystal_description rod
_exptl_crystal_F_000 1252
_exptl_crystal_size_max 0.3
_exptl_crystal_size_mid 0.15
_exptl_crystal_size_min 0.05
_refine_diff_density_max 0.731
_refine_diff_density_min -0.667
_refine_diff_density_rms 0.119
_refine_ls_extinction_method none
_refine_ls_goodness_of_fit_ref 1.227
_refine_ls_hydrogen_treatment constr
_refine_ls_matrix_type full
_refine_ls_number_parameters 363
_refine_ls_number_reflns 4432
_refine_ls_number_restraints 0
_refine_ls_restrained_S_all 1.227
_refine_ls_R_factor_all 0.1039
_refine_ls_R_factor_gt 0.0870
_refine_ls_shift/su_max 0.000
_refine_ls_shift/su_mean 0.000
_refine_ls_structure_factor_coef Fsqd
_refine_ls_weighting_details
;
 w=1/[\s^2^(Fo^2^)+67.9466P]
 where P=(Fo^2^+2Fc^2^)/3
;
_refine_ls_weighting_scheme calc
_refine_ls_wR_factor_gt 0.3294
_refine_ls_wR_factor_ref 0.3340
_reflns_Friedel_coverage 0.000
_reflns_number_gt 3620
_reflns_number_total 4432
_reflns_threshold_expression 'I > 2\s(I)'
_cod_data_source_file c7dt03233a2.cif
_cod_data_source_block 1-293K
_cod_database_code 7044728
_shelxl_version_number 2013-2
_chemical_oxdiff_formula c1h1n1o1Fe1Cl1
_shelx_space_group_comment
;
The symmetry employed for this shelxl refinement is uniquely defined
by the following loop, which should always be used as a source of
symmetry information in preference to the above space-group names.
They are only intended as comments.
;
_reflns_odcompleteness_completeness 99.94
_reflns_odcompleteness_iscentric 1
_reflns_odcompleteness_theta 66.97
_olex2_refinement_description
;
1. Fixed Uiso
 At 1.2 times of:
  All C(H) groups, All N(H) groups
 At 1.5 times of:
  All C(H,H,H) groups
2.a Aromatic/amide H refined with riding coordinates:
 C3(H3), C4(H4), C5(H5), C7(H7), C9(H9), C10(H10), C11(H11), C16(H16),
 C17(H17), C18(H18), C20(H20), C22(H22), C23(H23), C24(H24), N3(H3A), N7(H7A)
2.b Idealised Me refined as rotating group:
 C12(H12A,H12B,H12C), C13(H13A,H13B,H13C)
;
_olex2_submission_special_instructions 'No special instructions were received'
_oxdiff_exptl_absorpt_empirical_details
;
Empirical correction (ABSPACK) includes:
- Absorption correction using spherical harmonics
- Frame scaling
;
_oxdiff_exptl_absorpt_empirical_full_max 2.218
_oxdiff_exptl_absorpt_empirical_full_min 0.731

loop_
_space_group_symop_operation_xyz
'x, y, z'
'-x, y+1/2, -z+1/2'
'-x, -y, -z'
'x, -y-1/2, z-1/2'

loop_
_atom_site_label
_atom_site_type_symbol
_atom_site_fract_x
_atom_site_fract_y
_atom_site_fract_z
_atom_site_U_iso_or_equiv
_atom_site_adp_type
_atom_site_occupancy
_atom_site_site_symmetry_order
_atom_site_calc_flag
_atom_site_refinement_flags_posn
Fe1 Fe 0.8142(2) 0.10807(10) 0.73768(12) 0.0307(5) Uani 1 1 d .
Cl1 Cl 0.4291(4) 0.2220(2) 0.9374(3) 0.0597(10) Uani 1 1 d .
C1 C 1.0153(15) -0.0087(7) 0.8328(10) 0.044(3) Uani 1 1 d .
C2 C 1.0554(18) -0.0834(8) 0.8274(12) 0.059(4) Uani 1 1 d .
C3 C 1.161(2) -0.1119(10) 0.8982(15) 0.076(6) Uani 1 1 d .
H3 H 1.1872 -0.1605 0.8960 0.091 Uiso 1 1 calc R
C4 C 1.229(2) -0.0726(11) 0.9714(14) 0.075(6) Uani 1 1 d .
H4 H 1.3029 -0.0934 1.0157 0.090 Uiso 1 1 calc R
C5 C 1.1852(17) -0.0017(10) 0.9781(12) 0.063(5) Uani 1 1 d .
H5 H 1.2265 0.0250 1.0285 0.076 Uiso 1 1 calc R
C6 C 1.0784(15) 0.0303(8) 0.9087(9) 0.043(3) Uani 1 1 d .
C7 C 1.0302(14) 0.1031(7) 0.9236(8) 0.038(3) Uani 1 1 d .
H7 H 1.0752 0.1254 0.9766 0.046 Uiso 1 1 calc R
C8 C 0.7840(13) 0.2435(7) 0.8383(7) 0.031(3) Uani 1 1 d .
C9 C 0.6324(15) 0.3408(7) 0.8098(8) 0.040(3) Uani 1 1 d .
H9 H 0.5976 0.3844 0.8269 0.048 Uiso 1 1 calc R
C10 C 0.5693(15) 0.3161(7) 0.7264(9) 0.044(3) Uani 1 1 d .
H10 H 0.4954 0.3422 0.6873 0.053 Uiso 1 1 calc R
C11 C 0.6208(14) 0.2510(7) 0.7036(8) 0.037(3) Uani 1 1 d .
H11 H 0.5785 0.2316 0.6484 0.044 Uiso 1 1 calc R
C12 C 0.983(2) -0.1251(9) 0.7467(15) 0.082(6) Uani 1 1 d .
H12A H 1.0162 -0.1747 0.7536 0.122 Uiso 1 1 calc GR
H12B H 1.0105 -0.1041 0.6971 0.122 Uiso 1 1 calc GR
H12C H 0.8773 -0.1234 0.7374 0.122 Uiso 1 1 calc GR
C13 C 0.4039(19) 0.0150(9) 0.8079(12) 0.067(5) Uani 1 1 d .
H13A H 0.4059 0.0601 0.8389 0.101 Uiso 1 1 calc GR
H13B H 0.4969 -0.0098 0.8293 0.101 Uiso 1 1 calc GR
H13C H 0.3244 -0.0148 0.8170 0.101 Uiso 1 1 calc GR
C14 C 0.4990(14) 0.0568(7) 0.6800(10) 0.040(3) Uani 1 1 d .
C15 C 0.3795(16) 0.0301(7) 0.7116(12) 0.052(4) Uani 1 1 d .
C16 C 0.2449(18) 0.0203(8) 0.6532(13) 0.061(5) Uani 1 1 d .
H16 H 0.1657 0.0037 0.6740 0.073 Uiso 1 1 calc R
C17 C 0.2210(16) 0.0340(9) 0.5649(14) 0.071(5) Uani 1 1 d .
H17 H 0.1277 0.0258 0.5272 0.085 Uiso 1 1 calc R
C18 C 0.3364(16) 0.0599(8) 0.5321(12) 0.058(4) Uani 1 1 d .
H18 H 0.3208 0.0699 0.4726 0.070 Uiso 1 1 calc R
C19 C 0.4777(14) 0.0710(7) 0.5900(9) 0.041(3) Uani 1 1 d .
C20 C 0.5920(13) 0.1003(7) 0.5543(8) 0.037(3) Uani 1 1 d .
H20 H 0.5692 0.1075 0.4940 0.044 Uiso 1 1 calc R
C21 C 0.9476(12) 0.1733(6) 0.6010(7) 0.030(3) Uani 1 1 d .
C22 C 1.1682(14) 0.2275(8) 0.6032(9) 0.047(3) Uani 1 1 d .
H22 H 1.2311 0.2515 0.5751 0.057 Uiso 1 1 calc R
C23 C 1.2209(14) 0.2106(8) 0.6910(9) 0.047(3) Uani 1 1 d .
H23 H 1.3174 0.2220 0.7221 0.056 Uiso 1 1 calc R
C24 C 1.1240(13) 0.1762(7) 0.7299(8) 0.037(3) Uani 1 1 d .
H24 H 1.1555 0.1650 0.7892 0.044 Uiso 1 1 calc R
N1 N 0.7307(11) 0.2146(5) 0.7590(6) 0.031(2) Uani 1 1 d .
N2 N 0.9293(11) 0.1389(5) 0.8683(6) 0.033(2) Uani 1 1 d .
N3 N 0.8927(12) 0.2068(6) 0.8946(6) 0.038(2) Uani 1 1 d .
H3A H 0.9377 0.2247 0.9447 0.046 Uiso 1 1 calc R
N4 N 0.7395(12) 0.3066(6) 0.8673(7) 0.037(2) Uani 1 1 d .
N6 N 0.7231(10) 0.1174(5) 0.5986(6) 0.031(2) Uani 1 1 d .
N5 N 0.9869(10) 0.1582(5) 0.6864(6) 0.031(2) Uani 1 1 d .
N7 N 0.8150(11) 0.1500(6) 0.5537(6) 0.039(3) Uani 1 1 d .
H7A H 0.7883 0.1552 0.4977 0.047 Uiso 1 1 calc R
N8 N 1.0315(11) 0.2110(6) 0.5571(7) 0.044(3) Uani 1 1 d .
O1 O 0.9208(11) 0.0200(5) 0.7637(7) 0.050(2) Uani 1 1 d .
O2 O 0.6286(10) 0.0662(5) 0.7368(6) 0.044(2) Uani 1 1 d .
O3 O 0.360(2) 0.2873(11) 0.9033(13) 0.163(10) Uani 1 1 d .
O4 O 0.4768(14) 0.1864(7) 0.8706(7) 0.069(3) Uani 1 1 d .
O5 O 0.552(2) 0.2413(9) 1.0036(9) 0.117(6) Uani 1 1 d .
O6 O 0.336(3) 0.1800(13) 0.9682(18) 0.223(15) Uani 1 1 d .

loop_
_atom_site_aniso_label
_atom_site_aniso_U_11
_atom_site_aniso_U_22
_atom_site_aniso_U_33
_atom_site_aniso_U_23
_atom_site_aniso_U_13
_atom_site_aniso_U_12
Fe1 0.0316(10) 0.0316(10) 0.0326(10) 0.0012(8) 0.0152(8) -0.0019(8)
Cl1 0.061(2) 0.064(2) 0.053(2) -0.0166(18) 0.0120(18) -0.0047(19)
C1 0.043(8) 0.041(7) 0.059(9) 0.022(7) 0.033(7) 0.009(6)
C2 0.058(9) 0.039(8) 0.098(13) 0.019(9) 0.052(9) 0.007(7)
C3 0.071(12) 0.049(10) 0.131(18) 0.048(11) 0.067(13) 0.026(9)
C4 0.061(11) 0.075(13) 0.099(15) 0.049(12) 0.037(11) 0.031(10)
C5 0.051(9) 0.072(11) 0.072(11) 0.032(9) 0.025(8) 0.023(8)
C6 0.047(8) 0.051(8) 0.042(7) 0.019(6) 0.031(6) 0.013(6)
C7 0.035(7) 0.052(8) 0.032(7) 0.006(6) 0.017(6) 0.007(6)
C8 0.036(6) 0.038(7) 0.023(6) -0.003(5) 0.017(5) 0.001(5)
C9 0.049(8) 0.034(7) 0.041(7) 0.001(6) 0.019(6) 0.004(6)
C10 0.047(8) 0.045(8) 0.040(7) 0.008(6) 0.011(6) 0.012(6)
C11 0.038(7) 0.043(7) 0.030(6) 0.003(5) 0.010(5) 0.003(6)
C12 0.090(14) 0.037(9) 0.136(18) -0.003(11) 0.063(13) 0.002(9)
C13 0.077(12) 0.054(10) 0.092(13) -0.009(9) 0.061(11) -0.014(8)
C14 0.033(7) 0.028(6) 0.066(9) -0.006(6) 0.029(7) -0.004(5)
C15 0.041(8) 0.032(7) 0.097(12) -0.009(7) 0.041(8) -0.007(6)
C16 0.050(10) 0.048(9) 0.100(14) -0.009(9) 0.047(10) -0.010(7)
C17 0.031(8) 0.056(10) 0.123(17) -0.017(11) 0.014(9) -0.014(7)
C18 0.037(8) 0.052(9) 0.081(11) -0.008(8) 0.009(8) -0.009(7)
C19 0.032(7) 0.036(7) 0.058(9) -0.007(6) 0.017(6) -0.007(5)
C20 0.031(7) 0.044(7) 0.037(7) -0.006(6) 0.014(5) -0.004(6)
C21 0.028(6) 0.034(6) 0.031(6) 0.002(5) 0.014(5) 0.001(5)
C22 0.032(7) 0.061(9) 0.049(8) 0.005(7) 0.011(6) -0.009(6)
C23 0.029(7) 0.067(10) 0.043(8) 0.004(7) 0.007(6) -0.013(6)
C24 0.034(7) 0.055(8) 0.022(6) 0.004(5) 0.008(5) -0.003(6)
N1 0.034(5) 0.037(6) 0.025(5) 0.003(4) 0.011(4) -0.001(4)
N2 0.036(5) 0.039(6) 0.029(5) 0.003(4) 0.018(4) 0.007(5)
N3 0.045(6) 0.045(6) 0.025(5) -0.008(5) 0.009(5) 0.009(5)
N4 0.044(6) 0.037(6) 0.033(5) -0.003(5) 0.016(5) 0.005(5)
N6 0.031(5) 0.041(6) 0.025(5) -0.003(4) 0.016(4) -0.005(4)
N5 0.030(5) 0.036(5) 0.029(5) 0.005(4) 0.012(4) -0.002(4)
N7 0.032(5) 0.063(7) 0.023(5) 0.004(5) 0.009(4) -0.012(5)
N8 0.030(6) 0.055(7) 0.045(6) 0.009(5) 0.006(5) -0.007(5)
O1 0.054(6) 0.034(5) 0.065(6) -0.001(5) 0.023(5) 0.004(4)
O2 0.046(5) 0.051(6) 0.043(5) 0.003(4) 0.027(4) -0.012(4)
O3 0.165(18) 0.154(18) 0.135(16) -0.042(14) -0.026(13) 0.099(15)
O4 0.083(8) 0.072(8) 0.055(7) -0.013(6) 0.021(6) 0.002(6)
O5 0.158(16) 0.110(12) 0.056(8) -0.015(8) -0.022(9) -0.025(11)
O6 0.29(3) 0.18(2) 0.30(3) -0.13(2) 0.27(3) -0.14(2)

loop_
_atom_type_symbol
_atom_type_description
_atom_type_scat_dispersion_real
_atom_type_scat_dispersion_imag
_atom_type_scat_source
C C 0.0181 0.0091 'International Tables Vol C Tables 4.2.6.8 and 6.1.1.4'
H H 0.0000 0.0000 'International Tables Vol C Tables 4.2.6.8 and 6.1.1.4'
Cl Cl 0.3639 0.7018 'International Tables Vol C Tables 4.2.6.8 and 6.1.1.4'
Fe Fe -1.1336 3.1974 'International Tables Vol C Tables 4.2.6.8 and 6.1.1.4'
N N 0.0311 0.0180 'International Tables Vol C Tables 4.2.6.8 and 6.1.1.4'
O O 0.0492 0.0322 'International Tables Vol C Tables 4.2.6.8 and 6.1.1.4'

loop_
_geom_angle_atom_site_label_1
_geom_angle_atom_site_label_2
_geom_angle_atom_site_label_3
_geom_angle
N1 Fe1 N5 90.0(4)
N2 Fe1 N1 73.9(4)
N2 Fe1 N6 158.7(4)
N2 Fe1 N5 90.6(4)
N6 Fe1 N1 91.3(4)
N6 Fe1 N5 73.9(4)
O1 Fe1 N1 158.7(4)
O1 Fe1 N2 85.0(4)
O1 Fe1 N6 109.8(4)
O1 Fe1 N5 92.8(4)
O2 Fe1 N1 90.5(4)
O2 Fe1 N2 110.4(4)
O2 Fe1 N6 84.4(4)
O2 Fe1 N5 158.3(4)
O2 Fe1 O1 94.5(4)
O3 Cl1 O4 108.2(10)
O5 Cl1 O3 106.1(11)
O5 Cl1 O4 109.2(10)
O6 Cl1 O3 111.2(16)
O6 Cl1 O4 110.9(10)
O6 Cl1 O5 111.1(15)
C6 C1 C2 119.2(14)
O1 C1 C2 117.5(15)
O1 C1 C6 123.3(12)
C1 C2 C12 118.6(16)
C3 C2 C1 117.1(17)
C3 C2 C12 124.3(16)
C2 C3 H3 118.1
C4 C3 C2 123.8(16)
C4 C3 H3 118.1
C3 C4 H4 120.5
C3 C4 C5 118.9(17)
C5 C4 H4 120.5
C4 C5 H5 120.0
C4 C5 C6 119.9(19)
C6 C5 H5 120.0
C1 C6 C5 120.9(14)
C1 C6 C7 122.4(12)
C5 C6 C7 116.5(14)
C6 C7 H7 117.8
N2 C7 C6 124.4(13)
N2 C7 H7 117.8
N1 C8 N4 125.9(11)
N3 C8 N1 117.2(10)
N3 C8 N4 116.9(10)
C10 C9 H9 117.9
N4 C9 H9 117.9
N4 C9 C10 124.1(12)
C9 C10 H10 121.7
C9 C10 C11 116.6(12)
C11 C10 H10 121.7
C10 C11 H11 119.2
N1 C11 C10 121.7(12)
N1 C11 H11 119.2
C2 C12 H12A 109.5
C2 C12 H12B 109.5
C2 C12 H12C 109.5
H12A C12 H12B 109.5
H12A C12 H12C 109.5
H12B C12 H12C 109.5
H13A C13 H13B 109.5
H13A C13 H13C 109.5
H13B C13 H13C 109.5
C15 C13 H13A 109.5
C15 C13 H13B 109.5
C15 C13 H13C 109.5
C19 C14 C15 119.8(13)
O2 C14 C15 118.1(13)
O2 C14 C19 122.1(11)
C14 C15 C13 119.3(14)
C16 C15 C13 122.3(13)
C16 C15 C14 118.4(16)
C15 C16 H16 118.6
C15 C16 C17 122.9(14)
C17 C16 H16 118.6
C16 C17 H17 120.0
C16 C17 C18 119.9(15)
C18 C17 H17 120.0
C17 C18 H18 120.4
C17 C18 C19 119.2(17)
C19 C18 H18 120.4
C14 C19 C18 119.7(13)
C14 C19 C20 122.7(12)
C18 C19 C20 117.5(13)
C19 C20 H20 117.3
N6 C20 C19 125.3(12)
N6 C20 H20 117.3
N5 C21 N7 118.2(10)
N5 C21 N8 125.2(11)
N7 C21 N8 116.5(10)
C23 C22 H22 118.6
N8 C22 H22 118.6
N8 C22 C23 122.8(12)
C22 C23 H23 121.7
C24 C23 C22 116.6(12)
C24 C23 H23 121.7
C23 C24 H24 118.6
N5 C24 C23 122.7(11)
N5 C24 H24 118.6
C8 N1 Fe1 116.3(8)
C11 N1 Fe1 126.5(8)
C11 N1 C8 116.8(11)
C7 N2 Fe1 127.9(9)
C7 N2 N3 116.8(10)
N3 N2 Fe1 115.2(7)
C8 N3 N2 117.1(10)
C8 N3 H3A 121.4
N2 N3 H3A 121.4
C9 N4 C8 114.8(11)
C20 N6 Fe1 127.6(8)
C20 N6 N7 117.1(10)
N7 N6 Fe1 115.1(7)
C21 N5 Fe1 115.2(7)
C21 N5 C24 116.8(10)
C24 N5 Fe1 128.0(8)
C21 N7 N6 117.2(9)
C21 N7 H7A 121.4
N6 N7 H7A 121.4
C22 N8 C21 115.6(11)
C1 O1 Fe1 136.3(9)
C14 O2 Fe1 137.4(8)

loop_
_geom_bond_atom_site_label_1
_geom_bond_atom_site_label_2
_geom_bond_distance
Fe1 N1 2.167(10)
Fe1 N2 2.141(10)
Fe1 N6 2.147(10)
Fe1 N5 2.177(9)
Fe1 O1 1.889(9)
Fe1 O2 1.886(9)
Cl1 O3 1.403(18)
Cl1 O4 1.405(11)
Cl1 O5 1.382(14)
Cl1 O6 1.337(17)
C1 C2 1.433(19)
C1 C6 1.39(2)
C1 O1 1.323(16)
C2 C3 1.39(3)
C2 C12 1.49(3)
C3 H3 0.9300
C3 C4 1.37(3)
C4 H4 0.9300
C4 C5 1.38(2)
C5 H5 0.9300
C5 C6 1.41(2)
C6 C7 1.452(19)
C7 H7 0.9300
C7 N2 1.287(15)
C8 N1 1.333(15)
C8 N3 1.344(15)
C8 N4 1.350(15)
C9 H9 0.9300
C9 C10 1.374(18)
C9 N4 1.323(16)
C10 H10 0.9300
C10 C11 1.371(18)
C11 H11 0.9300
C11 N1 1.341(15)
C12 H12A 0.9600
C12 H12B 0.9600
C12 H12C 0.9600
C13 H13A 0.9600
C13 H13B 0.9600
C13 H13C 0.9600
C13 C15 1.50(2)
C14 C15 1.416(17)
C14 C19 1.406(19)
C14 O2 1.316(16)
C15 C16 1.36(2)
C16 H16 0.9300
C16 C17 1.38(2)
C17 H17 0.9300
C17 C18 1.39(2)
C18 H18 0.9300
C18 C19 1.411(19)
C19 C20 1.428(17)
C20 H20 0.9300
C20 N6 1.280(15)
C21 N5 1.331(14)
C21 N7 1.338(15)
C21 N8 1.357(15)
C22 H22 0.9300
C22 C23 1.382(19)
C22 N8 1.328(16)
C23 H23 0.9300
C23 C24 1.367(17)
C24 H24 0.9300
C24 N5 1.326(15)
N2 N3 1.385(14)
N3 H3A 0.8600
N6 N7 1.378(13)
N7 H7A 0.8600

loop_
_geom_torsion_atom_site_label_1
_geom_torsion_atom_site_label_2
_geom_torsion_atom_site_label_3
_geom_torsion_atom_site_label_4
_geom_torsion
Fe1 N2 N3 C8 4.0(13)
Fe1 N6 N7 C21 -1.3(14)
C1 C2 C3 C4 -1(2)
C1 C6 C7 N2 -1.9(19)
C2 C1 C6 C5 2.8(19)
C2 C1 C6 C7 -172.3(12)
C2 C1 O1 Fe1 171.6(9)
C2 C3 C4 C5 4(3)
C3 C4 C5 C6 -3(2)
C4 C5 C6 C1 0(2)
C4 C5 C6 C7 175.4(14)
C5 C6 C7 N2 -177.2(13)
C6 C1 C2 C3 -2.4(19)
C6 C1 C2 C12 178.2(13)
C6 C1 O1 Fe1 -10(2)
C6 C7 N2 Fe1 -4.7(18)
C6 C7 N2 N3 177.5(11)
C7 N2 N3 C8 -177.9(11)
C9 C10 C11 N1 -2(2)
C10 C9 N4 C8 -0.4(19)
C10 C11 N1 Fe1 175.2(10)
C10 C11 N1 C8 2.3(18)
C12 C2 C3 C4 178.6(16)
C13 C15 C16 C17 179.9(15)
C14 C15 C16 C17 1(2)
C14 C19 C20 N6 -1(2)
C15 C14 C19 C18 1.2(19)
C15 C14 C19 C20 177.8(12)
C15 C14 O2 Fe1 -171.3(9)
C15 C16 C17 C18 -1(3)
C16 C17 C18 C19 1(2)
C17 C18 C19 C14 -1(2)
C17 C18 C19 C20 -177.7(14)
C18 C19 C20 N6 175.9(13)
C19 C14 C15 C13 180.0(13)
C19 C14 C15 C16 -1(2)
C19 C14 O2 Fe1 10(2)
C19 C20 N6 Fe1 0.1(19)
C19 C20 N6 N7 -175.3(12)
C20 N6 N7 C21 174.7(11)
C22 C23 C24 N5 1(2)
C23 C22 N8 C21 -3(2)
C23 C24 N5 Fe1 -177.0(11)
C23 C24 N5 C21 1.9(19)
N1 Fe1 O1 C1 -4(2)
N1 Fe1 O2 C14 82.9(13)
N1 C8 N3 N2 -6.3(16)
N1 C8 N4 C9 0.5(18)
N2 Fe1 O1 C1 3.2(12)
N2 Fe1 O2 C14 155.8(12)
N3 C8 N1 Fe1 5.4(14)
N3 C8 N1 C11 179.1(11)
N3 C8 N4 C9 -180.0(11)
N4 C8 N1 Fe1 -175.1(9)
N4 C8 N1 C11 -1.4(18)
N4 C8 N3 N2 174.2(10)
N4 C9 C10 C11 1(2)
N6 Fe1 O1 C1 167.4(12)
N6 Fe1 O2 C14 -8.3(12)
N5 Fe1 O1 C1 93.5(12)
N5 Fe1 O2 C14 -8(2)
N5 C21 N7 N6 5.5(17)
N5 C21 N8 C22 6.5(19)
N7 C21 N5 Fe1 -6.8(14)
N7 C21 N5 C24 174.1(12)
N7 C21 N8 C22 -173.7(12)
N8 C21 N5 Fe1 172.9(10)
N8 C21 N5 C24 -6.1(18)
N8 C21 N7 N6 -174.3(11)
N8 C22 C23 C24 -1(2)
O1 Fe1 O2 C14 -117.8(13)
O1 C1 C2 C3 176.5(12)
O1 C1 C2 C12 -3.0(19)
O1 C1 C6 C5 -176.0(13)
O1 C1 C6 C7 8.9(19)
O2 Fe1 O1 C1 -106.9(12)
O2 C14 C15 C13 1.2(19)
O2 C14 C15 C16 179.9(13)
O2 C14 C19 C18 179.9(13)
O2 C14 C19 C20 -3(2)
